data_1511370
loop_
_publ_author_name
'Bruskov, V.A.'
'Zavalii, P.Yu.'
'Kuz'ma, Yu.B.'
'Gubich, I.B.'

_publ_section_title
;
 Crystal structure of a new boride Ho3 Ni19 B10
;
_journal_name_full Kristallografiya
_journal_page_first 998
_journal_page_last 999
_journal_volume 35
_journal_year 1990
_chemical_formula_sum 'B10 Ho3 Ni19'
_chemical_name_systematic 'Ho3 Ni19 B10'
_space_group_IT_number 12
_symmetry_space_group_name_Hall '-C 2y'
_symmetry_space_group_name_H-M 'C 1 2/m 1'
_cell_angle_alpha 90
_cell_angle_beta 91.33
_cell_angle_gamma 90
_cell_formula_units_Z 2
_cell_length_a 13.177
_cell_length_b 8.719
_cell_length_c 5.78
_cell_volume 663.887
_citation_journal_id_ASTM KRISAJ
_cod_data_source_file boron0-1_509.cif
_cod_data_source_block B10Ho3Ni19
_cod_original_cell_volume 663.8868
_cod_database_code 1511370

loop_
_symmetry_equiv_pos_as_xyz
x,y,z
-x,y,-z
-x,-y,-z
x,-y,z
x+1/2,y+1/2,z
-x+1/2,y+1/2,-z
-x+1/2,-y+1/2,-z
x+1/2,-y+1/2,z

loop_
_atom_site_label
_atom_site_type_symbol
_atom_site_fract_x
_atom_site_fract_y
_atom_site_fract_z
_atom_site_occupancy
_atom_site_U_iso_or_equiv
Ni6 Ni 0.37262 0.2507 0.9278 1 0.0
Ni7 Ni 0.03022 0.2598 0.6987 1 0.0
B2 B 0.7536 0.1051 0.024 1 0.0
Ho2 Ho 0.62518 0 0.384 1 0.0
Ho1 Ho 0 0 0 1 0.0
Ni4 Ni 0.1823 0 0.2708 1 0.0
Ni5 Ni 0.7187 0.2356 0.6973 1 0.0
Ni3 Ni 0.162 0 0.7019 1 0.0
Ni2 Ni 0.6224 0 0.871 1 0.0
Ni1 Ni 0 0 0.5 1 0.0
B1 B 0 0.615 0 1 0.0
B3 B 0.1178 0.1824 0.43 1 0.0
